data_1546951
loop_
_publ_author_name
'Wang, Ming'
'Chen, Shihao'
'Jiang, Xuefeng'

_publ_section_title
;
 Construction of Functionalized Annulated Sulfone via SO2/I Exchange of
 Cyclic Diaryliodonium Salts.
;
_journal_issue 18
_journal_name_full 'Organic letters'
_journal_page_first 4916
_journal_page_last 4919
_journal_paper_doi 10.1021/acs.orglett.7b02388
_journal_volume 19
_journal_year 2017
_chemical_formula_sum 'C30 H18 O2 S2'
_chemical_formula_weight 474.56
_chemical_name_systematic
; 
 ? 
;
_space_group_IT_number 14
_symmetry_cell_setting monoclinic
_symmetry_space_group_name_Hall '-P 2ybc'
_symmetry_space_group_name_H-M 'P 1 21/c 1'
_atom_sites_solution_hydrogens geom
_atom_sites_solution_primary direct
_atom_sites_solution_secondary difmap
_audit_creation_method SHELXL-97
_cell_angle_alpha 90.00
_cell_angle_beta 109.626(6)
_cell_angle_gamma 90.00
_cell_formula_units_Z 4
_cell_length_a 17.278(4)
_cell_length_b 10.111(2)
_cell_length_c 13.842(3)
_cell_measurement_reflns_used 1768
_cell_measurement_temperature 296(2)
_cell_measurement_theta_max 19.7
_cell_measurement_theta_min 2.37
_cell_volume 2277.7(9)
_computing_structure_refinement 'SHELXL-97 (Sheldrick, 2008)'
_computing_structure_solution 'SHELXS-97 (Sheldrick, 2008)'
_diffrn_ambient_temperature 296(2)
_diffrn_measured_fraction_theta_full 0.997
_diffrn_measured_fraction_theta_max 0.997
_diffrn_measurement_device_type 'Bruker Apex II CCD'
_diffrn_radiation_monochromator graphite
_diffrn_radiation_source 'fine-focus sealed tube'
_diffrn_radiation_type MoK\a
_diffrn_radiation_wavelength 0.71073
_diffrn_reflns_av_R_equivalents 0.0994
_diffrn_reflns_av_sigmaI/netI 0.0628
_diffrn_reflns_limit_h_max 20
_diffrn_reflns_limit_h_min -20
_diffrn_reflns_limit_k_max 12
_diffrn_reflns_limit_k_min -12
_diffrn_reflns_limit_l_max 16
_diffrn_reflns_limit_l_min -16
_diffrn_reflns_number 25928
_diffrn_reflns_theta_full 25.01
_diffrn_reflns_theta_max 25.01
_diffrn_reflns_theta_min 2.37
_exptl_absorpt_coefficient_mu 0.261
_exptl_absorpt_correction_T_max 0.9769
_exptl_absorpt_correction_T_min 0.8983
_exptl_absorpt_correction_type multi-scan
_exptl_absorpt_process_details sadabs
_exptl_crystal_colour colorless
_exptl_crystal_density_diffrn 1.384
_exptl_crystal_density_method 'not measured'
_exptl_crystal_description block
_exptl_crystal_F_000 984
_exptl_crystal_size_max 0.42
_exptl_crystal_size_mid 0.23
_exptl_crystal_size_min 0.09
_refine_diff_density_max 0.713
_refine_diff_density_min -0.484
_refine_diff_density_rms 0.065
_refine_ls_extinction_method none
_refine_ls_goodness_of_fit_ref 1.010
_refine_ls_hydrogen_treatment constr
_refine_ls_matrix_type full
_refine_ls_number_parameters 307
_refine_ls_number_reflns 4006
_refine_ls_number_restraints 2
_refine_ls_restrained_S_all 1.012
_refine_ls_R_factor_all 0.1439
_refine_ls_R_factor_gt 0.0725
_refine_ls_shift/su_max 0.000
_refine_ls_shift/su_mean 0.000
_refine_ls_structure_factor_coef Fsqd
_refine_ls_weighting_details 'calc w=1/[\s^2^(Fo^2^)+(0.1236P)^2^+1.9534P] where P=(Fo^2^+2Fc^2^)/3'
_refine_ls_weighting_scheme calc
_refine_ls_wR_factor_gt 0.1921
_refine_ls_wR_factor_ref 0.2499
_reflns_number_gt 2054
_reflns_number_total 4006
_reflns_threshold_expression >2sigma(I)
_cod_data_source_file ol7b02388_si_004.cif
_cod_data_source_block z
_cod_depositor_comments
;
The following automatic conversions were performed:

'_symmetry_cell_setting' value 'Monoclinic' changed to 'monoclinic'
according to
/home/data/users/saulius/crontab/automatic-downloads/rss-feeds/ACS/lib/dictionaries/cif_core.dic
dictionary named 'cif_core.dic' version 2.4.2 from 2011-04-26.

Automatic conversion script
Id: cif_fix_values 4973 2017-02-22 13:04:09Z antanas 

 Adding full bibliography for 1546950--1546952.cif.
;
_cod_original_cell_volume 2277.7(8)
_cod_original_sg_symbol_H-M P2(1)/c
_cod_database_code 1546951

loop_
_symmetry_equiv_pos_as_xyz
'x, y, z'
'-x, y+1/2, -z+1/2'
'-x, -y, -z'
'x, -y-1/2, z-1/2'

loop_
_atom_site_label
_atom_site_type_symbol
_atom_site_fract_x
_atom_site_fract_y
_atom_site_fract_z
_atom_site_U_iso_or_equiv
_atom_site_adp_type
_atom_site_occupancy
_atom_site_symmetry_multiplicity
_atom_site_calc_flag
_atom_site_refinement_flags
S1 S 0.33307(9) 0.54416(16) 0.36922(10) 0.0635(5) Uani 1 1 d .
S2 S 0.65884(11) 0.5047(2) 0.17148(15) 0.1008(7) Uani 1 1 d U
O1 O 0.3024(2) 0.4139(4) 0.3699(3) 0.0836(12) Uani 1 1 d .
O2 O 0.3596(2) 0.6167(5) 0.4643(3) 0.0865(14) Uani 1 1 d .
C1 C 0.0510(3) 0.8316(6) -0.0547(4) 0.0613(14) Uani 1 1 d .
C2 C 0.1275(3) 0.8720(6) 0.0177(4) 0.0589(14) Uani 1 1 d .
C3 C 0.1588(4) 0.9935(6) 0.0056(4) 0.0673(15) Uani 1 1 d .
H3A H 0.2095 1.0188 0.0517 0.081 Uiso 1 1 calc R
C4 C 0.1173(4) 1.0805(6) -0.0733(5) 0.0749(17) Uani 1 1 d .
H4A H 0.1399 1.1621 -0.0797 0.090 Uiso 1 1 calc R
C5 C 0.0444(4) 1.0438(7) -0.1394(5) 0.085(2) Uani 1 1 d .
H5A H 0.0163 1.1020 -0.1914 0.102 Uiso 1 1 calc R
C6 C 0.0078(3) 0.9178(7) -0.1332(4) 0.0698(16) Uani 1 1 d .
C7 C -0.0680(4) 0.8807(10) -0.2027(5) 0.097(2) Uani 1 1 d .
H7A H -0.0962 0.9394 -0.2543 0.116 Uiso 1 1 calc R
C8 C -0.1015(5) 0.7628(12) -0.1973(6) 0.114(3) Uani 1 1 d .
H8A H -0.1531 0.7410 -0.2430 0.137 Uiso 1 1 calc R
C9 C -0.0577(5) 0.6724(9) -0.1219(6) 0.102(2) Uani 1 1 d .
H9A H -0.0793 0.5887 -0.1196 0.123 Uiso 1 1 calc R
C10 C 0.0157(4) 0.7062(7) -0.0524(5) 0.0838(19) Uani 1 1 d .
H10A H 0.0434 0.6456 -0.0021 0.101 Uiso 1 1 calc R
C11 C 0.1749(3) 0.7877(5) 0.1051(4) 0.0548(13) Uani 1 1 d .
C12 C 0.1410(3) 0.7462(6) 0.1793(4) 0.0674(15) Uani 1 1 d .
H12A H 0.0869 0.7686 0.1714 0.081 Uiso 1 1 calc R
C13 C 0.1856(3) 0.6737(6) 0.2630(4) 0.0643(15) Uani 1 1 d .
H13A H 0.1631 0.6479 0.3123 0.077 Uiso 1 1 calc R
C14 C 0.2650(3) 0.6403(5) 0.2717(3) 0.0540(13) Uani 1 1 d .
C15 C 0.4091(3) 0.5494(5) 0.3105(4) 0.0529(13) Uani 1 1 d .
C16 C 0.4842(3) 0.4867(5) 0.3437(4) 0.0625(15) Uani 1 1 d .
H16A H 0.5002 0.4364 0.4034 0.075 Uiso 1 1 calc R
C17 C 0.5347(3) 0.5002(5) 0.2866(4) 0.0599(14) Uani 1 1 d .
H17A H 0.5860 0.4598 0.3091 0.072 Uiso 1 1 calc R
C18 C 0.5114(3) 0.5735(5) 0.1948(4) 0.0532(12) Uani 1 1 d .
C19 C 0.4346(3) 0.6365(5) 0.1636(4) 0.0521(12) Uani 1 1 d .
H19A H 0.4178 0.6864 0.1036 0.062 Uiso 1 1 calc R
C20 C 0.3840(3) 0.6243(5) 0.2218(4) 0.0501(12) Uani 1 1 d .
C21 C 0.2998(3) 0.6778(5) 0.1994(3) 0.0475(12) Uani 1 1 d .
C22 C 0.2547(3) 0.7526(5) 0.1168(4) 0.0546(13) Uani 1 1 d .
H22A H 0.2781 0.7796 0.0686 0.065 Uiso 1 1 calc R
C23 C 0.5654(3) 0.5856(5) 0.1321(4) 0.0601(12) Uani 1 1 d U
C24 C 0.5458(3) 0.6665(5) 0.0332(3) 0.0461(11) Uani 1 1 d U
H24A H 0.4998 0.7176 0.0000 0.055 Uiso 1 1 calc R
C25 C 0.6201(3) 0.6415(6) 0.0044(5) 0.0648(15) Uani 1 1 d U
C26 C 0.6302(6) 0.6958(7) -0.0826(6) 0.100(2) Uani 1 1 d .
H26A H 0.5893 0.7491 -0.1259 0.121 Uiso 1 1 calc R
C27 C 0.6996(8) 0.6714(10) -0.1046(8) 0.126(3) Uani 1 1 d .
H27A H 0.7070 0.7096 -0.1620 0.151 Uiso 1 1 calc R
C28 C 0.7600(6) 0.5888(11) -0.0407(8) 0.123(3) Uani 1 1 d .
H28A H 0.8071 0.5712 -0.0568 0.148 Uiso 1 1 calc R
C29 C 0.7512(4) 0.5334(8) 0.0449(6) 0.099(2) Uani 1 1 d .
H29A H 0.7916 0.4779 0.0866 0.119 Uiso 1 1 calc R
C30 C 0.6807(3) 0.5611(6) 0.0690(4) 0.0695(16) Uani 1 1 d .

loop_
_atom_site_aniso_label
_atom_site_aniso_U_11
_atom_site_aniso_U_22
_atom_site_aniso_U_33
_atom_site_aniso_U_23
_atom_site_aniso_U_13
_atom_site_aniso_U_12
S1 0.0641(9) 0.0795(11) 0.0471(8) 0.0136(7) 0.0189(6) 0.0128(7)
S2 0.0770(12) 0.1378(18) 0.0887(13) 0.0041(11) 0.0294(10) 0.0210(11)
O1 0.087(3) 0.078(3) 0.092(3) 0.036(2) 0.038(2) 0.008(2)
O2 0.086(3) 0.128(4) 0.043(2) -0.003(2) 0.017(2) 0.025(3)
C1 0.056(3) 0.080(4) 0.051(3) 0.003(3) 0.023(3) 0.009(3)
C2 0.055(3) 0.067(4) 0.059(3) 0.002(3) 0.024(3) 0.014(3)
C3 0.067(4) 0.074(4) 0.061(3) 0.009(3) 0.021(3) 0.012(3)
C4 0.078(4) 0.077(4) 0.076(4) 0.015(3) 0.034(4) 0.018(3)
C5 0.084(5) 0.103(6) 0.074(4) 0.037(4) 0.036(4) 0.047(4)
C6 0.057(3) 0.105(5) 0.049(3) 0.004(3) 0.020(3) 0.024(3)
C7 0.073(5) 0.135(7) 0.070(4) -0.006(5) 0.008(4) 0.024(5)
C8 0.075(5) 0.189(10) 0.063(4) -0.033(6) 0.003(4) 0.007(6)
C9 0.089(5) 0.135(7) 0.085(5) -0.030(5) 0.031(4) -0.032(5)
C10 0.067(4) 0.108(6) 0.075(4) -0.013(4) 0.022(3) -0.003(4)
C11 0.050(3) 0.066(3) 0.046(3) 0.003(2) 0.011(2) 0.009(3)
C12 0.055(3) 0.090(4) 0.062(3) 0.013(3) 0.025(3) 0.015(3)
C13 0.065(3) 0.082(4) 0.051(3) 0.013(3) 0.027(3) 0.013(3)
C14 0.053(3) 0.064(3) 0.043(3) 0.003(2) 0.013(2) 0.004(2)
C15 0.051(3) 0.058(3) 0.045(3) 0.008(2) 0.010(2) 0.006(2)
C16 0.066(3) 0.068(4) 0.050(3) 0.014(3) 0.015(3) 0.013(3)
C17 0.049(3) 0.058(3) 0.064(3) 0.005(3) 0.008(3) 0.010(2)
C18 0.052(3) 0.054(3) 0.051(3) -0.004(2) 0.012(2) 0.001(2)
C19 0.050(3) 0.056(3) 0.047(3) 0.001(2) 0.013(2) 0.001(2)
C20 0.053(3) 0.049(3) 0.045(3) 0.004(2) 0.012(2) 0.005(2)
C21 0.046(3) 0.055(3) 0.037(2) 0.002(2) 0.009(2) 0.006(2)
C22 0.056(3) 0.062(3) 0.047(3) 0.002(2) 0.019(2) 0.000(3)
C23 0.061(2) 0.055(3) 0.065(3) -0.018(3) 0.021(3) -0.0145(19)
C24 0.049(2) 0.044(3) 0.049(3) -0.026(2) 0.022(2) -0.014(2)
C25 0.067(3) 0.061(3) 0.080(4) -0.018(3) 0.042(3) -0.004(3)
C26 0.154(7) 0.077(5) 0.089(5) -0.006(4) 0.067(5) -0.009(5)
C27 0.187(10) 0.103(7) 0.124(8) -0.045(6) 0.102(8) -0.068(7)
C28 0.110(7) 0.152(9) 0.139(9) -0.064(7) 0.085(7) -0.047(6)
C29 0.070(4) 0.136(7) 0.088(5) -0.037(5) 0.022(4) -0.005(4)
C30 0.052(3) 0.093(4) 0.063(3) -0.022(3) 0.019(3) -0.003(3)

loop_
_atom_type_symbol
_atom_type_description
_atom_type_scat_dispersion_real
_atom_type_scat_dispersion_imag
_atom_type_scat_source
C C 0.0033 0.0016 'International Tables Vol C Tables 4.2.6.8 and 6.1.1.4'
H H 0.0000 0.0000 'International Tables Vol C Tables 4.2.6.8 and 6.1.1.4'
O O 0.0106 0.0060 'International Tables Vol C Tables 4.2.6.8 and 6.1.1.4'
S S 0.1246 0.1234 'International Tables Vol C Tables 4.2.6.8 and 6.1.1.4'

loop_
_geom_angle_atom_site_label_1
_geom_angle_atom_site_label_2
_geom_angle_atom_site_label_3
_geom_angle
O1 S1 O2 118.1(3)
O1 S1 C14 111.3(3)
O2 S1 C14 110.3(2)
O1 S1 C15 111.6(2)
O2 S1 C15 110.4(2)
C14 S1 C15 92.3(2)
C30 S2 C23 91.4(3)
C6 C1 C10 117.1(6)
C6 C1 C2 119.7(6)
C10 C1 C2 123.2(5)
C3 C2 C1 118.7(5)
C3 C2 C11 118.8(5)
C1 C2 C11 122.5(5)
C2 C3 C4 122.5(6)
C2 C3 H3A 118.7
C4 C3 H3A 118.7
C5 C4 C3 118.6(6)
C5 C4 H4A 120.7
C3 C4 H4A 120.7
C4 C5 C6 122.5(6)
C4 C5 H5A 118.8
C6 C5 H5A 118.8
C7 C6 C1 120.1(7)
C7 C6 C5 121.9(6)
C1 C6 C5 117.9(5)
C8 C7 C6 121.7(8)
C8 C7 H7A 119.1
C6 C7 H7A 119.1
C7 C8 C9 119.2(7)
C7 C8 H8A 120.4
C9 C8 H8A 120.4
C10 C9 C8 120.5(8)
C10 C9 H9A 119.8
C8 C9 H9A 119.8
C9 C10 C1 121.3(7)
C9 C10 H10A 119.3
C1 C10 H10A 119.3
C22 C11 C12 118.8(5)
C22 C11 C2 120.0(5)
C12 C11 C2 121.1(4)
C13 C12 C11 121.6(5)
C13 C12 H12A 119.2
C11 C12 H12A 119.2
C12 C13 C14 117.8(5)
C12 C13 H13A 121.1
C14 C13 H13A 121.1
C13 C14 C21 122.1(5)
C13 C14 S1 126.4(4)
C21 C14 S1 111.5(4)
C16 C15 C20 121.8(5)
C16 C15 S1 126.7(4)
C20 C15 S1 111.5(4)
C17 C16 C15 118.4(5)
C17 C16 H16A 120.8
C15 C16 H16A 120.8
C16 C17 C18 122.0(5)
C16 C17 H17A 119.0
C18 C17 H17A 119.0
C19 C18 C17 118.0(5)
C19 C18 C23 120.0(5)
C17 C18 C23 121.9(5)
C20 C19 C18 120.0(5)
C20 C19 H19A 120.0
C18 C19 H19A 120.0
C19 C20 C15 119.8(4)
C19 C20 C21 127.9(4)
C15 C20 C21 112.2(4)
C22 C21 C14 119.3(4)
C22 C21 C20 128.1(4)
C14 C21 C20 112.5(4)
C21 C22 C11 120.4(5)
C21 C22 H22A 119.8
C11 C22 H22A 119.8
C18 C23 C24 125.2(4)
C18 C23 S2 118.9(4)
C24 C23 S2 115.9(4)
C25 C24 C23 101.4(4)
C25 C24 H24A 129.3
C23 C24 H24A 129.3
C26 C25 C30 120.2(6)
C26 C25 C24 122.5(6)
C30 C25 C24 117.3(5)
C27 C26 C25 120.2(9)
C27 C26 H26A 119.9
C25 C26 H26A 119.9
C26 C27 C28 119.7(9)
C26 C27 H27A 120.1
C28 C27 H27A 120.1
C29 C28 C27 121.2(8)
C29 C28 H28A 119.4
C27 C28 H28A 119.4
C28 C29 C30 119.0(8)
C28 C29 H29A 120.5
C30 C29 H29A 120.5
C25 C30 C29 119.7(6)
C25 C30 S2 114.0(4)
C29 C30 S2 126.4(6)

loop_
_geom_bond_atom_site_label_1
_geom_bond_atom_site_label_2
_geom_bond_distance
S1 O1 1.421(4)
S1 O2 1.441(4)
S1 C14 1.756(5)
S1 C15 1.762(5)
S2 C30 1.685(6)
S2 C23 1.727(6)
C1 C6 1.398(8)
C1 C10 1.412(8)
C1 C2 1.425(7)
C2 C3 1.374(7)
C2 C11 1.481(7)
C3 C4 1.398(8)
C3 H3A 0.9300
C4 C5 1.337(9)
C4 H4A 0.9300
C5 C6 1.437(9)
C5 H5A 0.9300
C6 C7 1.391(9)
C7 C8 1.338(11)
C7 H7A 0.9300
C8 C9 1.402(11)
C8 H8A 0.9300
C9 C10 1.353(9)
C9 H9A 0.9300
C10 H10A 0.9300
C11 C22 1.380(7)
C11 C12 1.407(7)
C12 C13 1.368(7)
C12 H12A 0.9300
C13 C14 1.379(7)
C13 H13A 0.9300
C14 C21 1.383(6)
C15 C16 1.378(7)
C15 C20 1.383(6)
C16 C17 1.366(7)
C16 H16A 0.9300
C17 C18 1.408(7)
C17 H17A 0.9300
C18 C19 1.403(7)
C18 C23 1.476(7)
C19 C20 1.379(6)
C19 H19A 0.9300
C20 C21 1.484(6)
C21 C22 1.374(6)
C22 H22A 0.9300
C23 C24 1.532(7)
C24 C25 1.486(7)
C24 H24A 0.9300
C25 C26 1.387(9)
C25 C30 1.389(8)
C26 C27 1.355(12)
C26 H26A 0.9300
C27 C28 1.396(12)
C27 H27A 0.9300
C28 C29 1.365(12)
C28 H28A 0.9300
C29 C30 1.395(8)
C29 H29A 0.9300

loop_
_geom_torsion_atom_site_label_1
_geom_torsion_atom_site_label_2
_geom_torsion_atom_site_label_3
_geom_torsion_atom_site_label_4
_geom_torsion
C6 C1 C2 C3 -2.8(7)
C10 C1 C2 C3 176.5(5)
C6 C1 C2 C11 177.5(5)
C10 C1 C2 C11 -3.1(8)
C1 C2 C3 C4 1.8(8)
C11 C2 C3 C4 -178.5(5)
C2 C3 C4 C5 0.1(9)
C3 C4 C5 C6 -1.0(9)
C10 C1 C6 C7 2.3(8)
C2 C1 C6 C7 -178.3(5)
C10 C1 C6 C5 -177.4(5)
C2 C1 C6 C5 2.0(7)
C4 C5 C6 C7 -179.8(6)
C4 C5 C6 C1 -0.1(9)
C1 C6 C7 C8 -0.4(10)
C5 C6 C7 C8 179.3(7)
C6 C7 C8 C9 -2.3(12)
C7 C8 C9 C10 3.1(11)
C8 C9 C10 C1 -1.2(10)
C6 C1 C10 C9 -1.5(8)
C2 C1 C10 C9 179.1(5)
C3 C2 C11 C22 -56.9(7)
C1 C2 C11 C22 122.7(6)
C3 C2 C11 C12 120.7(6)
C1 C2 C11 C12 -59.6(7)
C22 C11 C12 C13 0.9(8)
C2 C11 C12 C13 -176.8(5)
C11 C12 C13 C14 -1.1(9)
C12 C13 C14 C21 0.1(8)
C12 C13 C14 S1 -177.9(4)
O1 S1 C14 C13 62.2(6)
O2 S1 C14 C13 -70.8(5)
C15 S1 C14 C13 176.5(5)
O1 S1 C14 C21 -116.0(4)
O2 S1 C14 C21 111.0(4)
C15 S1 C14 C21 -1.7(4)
O1 S1 C15 C16 -63.1(5)
O2 S1 C15 C16 70.3(5)
C14 S1 C15 C16 -177.1(5)
O1 S1 C15 C20 115.5(4)
O2 S1 C15 C20 -111.1(4)
C14 S1 C15 C20 1.5(4)
C20 C15 C16 C17 0.2(8)
S1 C15 C16 C17 178.7(4)
C15 C16 C17 C18 -1.4(8)
C16 C17 C18 C19 1.6(8)
C16 C17 C18 C23 -178.6(5)
C17 C18 C19 C20 -0.7(7)
C23 C18 C19 C20 179.5(4)
C18 C19 C20 C15 -0.4(7)
C18 C19 C20 C21 -177.0(5)
C16 C15 C20 C19 0.6(8)
S1 C15 C20 C19 -178.0(4)
C16 C15 C20 C21 177.7(5)
S1 C15 C20 C21 -0.9(5)
C13 C14 C21 C22 1.0(8)
S1 C14 C21 C22 179.3(4)
C13 C14 C21 C20 -176.8(5)
S1 C14 C21 C20 1.5(5)
C19 C20 C21 C22 -1.1(8)
C15 C20 C21 C22 -178.0(5)
C19 C20 C21 C14 176.4(5)
C15 C20 C21 C14 -0.4(6)
C14 C21 C22 C11 -1.2(7)
C20 C21 C22 C11 176.2(5)
C12 C11 C22 C21 0.3(8)
C2 C11 C22 C21 178.0(5)
C19 C18 C23 C24 1.7(7)
C17 C18 C23 C24 -178.1(4)
C19 C18 C23 S2 -179.0(4)
C17 C18 C23 S2 1.3(7)
C30 S2 C23 C18 179.6(4)
C30 S2 C23 C24 -1.0(4)
C18 C23 C24 C25 -179.6(4)
S2 C23 C24 C25 1.0(5)
C23 C24 C25 C26 179.9(5)
C23 C24 C25 C30 -0.6(6)
C30 C25 C26 C27 -0.5(10)
C24 C25 C26 C27 179.1(6)
C25 C26 C27 C28 1.6(12)
C26 C27 C28 C29 -1.1(13)
C27 C28 C29 C30 -0.5(12)
C26 C25 C30 C29 -1.1(9)
C24 C25 C30 C29 179.3(5)
C26 C25 C30 S2 179.5(5)
C24 C25 C30 S2 -0.1(6)
C28 C29 C30 C25 1.6(10)
C28 C29 C30 S2 -179.1(6)
C23 S2 C30 C25 0.6(5)
C23 S2 C30 C29 -178.7(6)
